data_4002199
loop_
_publ_author_name
'Froimowitz, Mark P.'
'George, Clifford'

_publ_section_title
;
 Conformational analysis and a crystal structure of bupropion, an
 antidepressant with dopamine reuptake blocking activity.
;
_journal_issue 3
_journal_name_full
;
  Journal of Chemical Information and Computer Sciences
;
_journal_page_first 506
_journal_page_last 510
_journal_paper_doi 10.1021/ci980401m
_journal_volume 38
_journal_year 1998
_chemical_formula_moiety 'C13 H19 Cl N O 1+,Cl 1-,0.5(C2 H6 O)'
_chemical_formula_sum 'C28 H44 Cl2 N2 O3'
_chemical_name_common 'Bupropion chloride ethanol solvate'
_chemical_name_systematic 'N-t-Butyl-1-(3-chlorobenzoyl)ethylammonium chloride ethanol solvate'
_space_group_IT_number 2
_symmetry_cell_setting triclinic
_symmetry_Int_Tables_number 2
_symmetry_space_group_name_Hall '-P 1'
_symmetry_space_group_name_H-M 'P -1'
_cell_angle_alpha 94.58(1)
_cell_angle_beta 101.49(1)
_cell_angle_gamma 90.15(1)
_cell_formula_units_Z 2
_cell_length_a 7.571(1)
_cell_length_b 9.310(1)
_cell_length_c 11.687(1)
_cell_measurement_reflns_used 35
_cell_measurement_temperature 293
_cell_measurement_theta_max 12.5
_cell_measurement_theta_min 3.7
_cell_volume 804.54(16)
_diffrn_radiation_probe x-ray
_exptl_crystal_density_diffrn 1.235
_refine_ls_R_factor_gt 0.056
_refine_ls_wR_factor_gt 0.056
_cod_data_source_file DOI10.1021i980401mbupropionethanolsolvatePMID9611786.cif
_cod_data_source_block BupEtSol
_cod_original_cell_volume 804.5(2)
_cod_database_code 4002199

loop_
_symmetry_equiv_pos_as_xyz
x,y,z
-x,-y,-z

loop_
_atom_site_label
_atom_site_chemical_conn_number
_atom_site_fract_x
_atom_site_fract_y
_atom_site_fract_z
_atom_site_U_iso_or_equiv
_atom_site_adp_type
Cl1 1 1.0099(2) 1.3137(1) 0.9695(1) 0.085(1) Uiso
Cl2 2 0.3070(1) 0.6275(1) 0.5861(1) 0.055(1) Uiso
N1 3 0.7010(4) 0.6914(3) 0.5354(2) 0.040(1) Uiso
O1 4 0.6583(4) 0.8698(3) 0.7243(3) 0.073(1) Uiso
C1 5 0.9667(5) 0.9288(4) 0.7904(3) 0.045(1) Uiso
C2 6 0.9251(6) 1.0598(4) 0.8447(3) 0.050(1) Uiso
C3 7 1.0617(6) 1.1464(4) 0.9083(3) 0.054(1) Uiso
C4 8 1.2388(7) 1.1066(5) 0.9231(4) 0.067(1) Uiso
C5 9 1.2803(6) 0.9764(5) 0.8691(4) 0.066(1) Uiso
C6 10 1.1446(5) 0.8882(5) 0.8019(3) 0.055(1) Uiso
C7 11 0.8126(5) 0.8401(4) 0.7201(3) 0.048(1) Uiso
C8 12 0.8493(5) 0.7078(4) 0.6418(3) 0.044(1) Uiso
C9 13 0.8518(6) 0.5754(4) 0.7103(3) 0.058(1) Uiso
C10 14 0.7090(5) 0.7833(4) 0.4347(3) 0.049(1) Uiso
C11 15 0.7375(6) 0.9416(4) 0.4790(4) 0.066(1) Uiso
C12 16 0.8652(6) 0.7307(5) 0.3774(4) 0.064(1) Uiso
C13 17 0.5289(6) 0.7579(5) 0.3496(4) 0.064(1) Uiso
O2 18 0.5093(11) 0.3554(10) 0.1236(7) 0.106(3) Uiso
C14 19 0.5376(60) 0.4842(44) 0.0583(37) 0.191(23) Uiso
C15 20 0.4858(58) 0.4943(45) -0.0643(35) 0.184(17) Uiso
H1A 21 0.5874(53) 0.7041(38) 0.5511(31) 0.044 Uiso
H1B 22 0.6930(47) 0.5978(43) 0.5095(32) 0.044 Uiso
H2A 23 0.8059(6) 1.0877(4) 0.8378(3) 0.060 Uiso
H4A 24 1.3295(7) 1.1660(5) 0.9686(4) 0.080 Uiso
H5A 25 1.3997(6) 0.9483(5) 0.8780(4) 0.079 Uiso
H6A 26 1.1731(5) 0.8019(5) 0.7645(3) 0.066 Uiso
H8A 27 0.9656(5) 0.7199(4) 0.6186(3) 0.053 Uiso
H9A 28 0.8747(6) 0.4917(4) 0.6624(3) 0.087 Uiso
H9B 29 0.7373(6) 0.5640(4) 0.7322(3) 0.087 Uiso
H9C 30 0.9450(6) 0.5871(4) 0.7795(3) 0.087 Uiso
H11A 31 0.8516(6) 0.9545(4) 0.5323(4) 0.099 Uiso
H11B 32 0.6427(6) 0.9716(4) 0.5188(4) 0.099 Uiso
H11C 33 0.7361(6) 0.9987(4) 0.4140(4) 0.099 Uiso
H12A 34 0.8455(6) 0.6309(5) 0.3499(4) 0.096 Uiso
H12B 35 0.9763(6) 0.7419(5) 0.4338(4) 0.096 Uiso
H12C 36 0.8714(6) 0.7863(5) 0.3126(4) 0.096 Uiso
H13A 37 0.5145(6) 0.6574(5) 0.3231(4) 0.096 Uiso
H13B 38 0.5261(6) 0.8136(5) 0.2836(4) 0.096 Uiso
H13C 39 0.4326(6) 0.7865(5) 0.3884(4) 0.096 Uiso
H14A 40 0.5504 0.3743 0.1965 0.159 Uiso
H14B 41 0.6645 0.5072 0.0782 0.229 Uiso
H14C 42 0.4803 0.5644 0.0943 0.229 Uiso
H15A 43 0.5193 0.5895 -0.0832 0.277 Uiso
H15B 44 0.5460 0.4233 -0.1048 0.277 Uiso
H15C 45 0.3579 0.4817 -0.0884 0.277 Uiso
